data_7043579
loop_
_publ_author_name
'Lee, Kyounghoon'
'Donahue, Courtney M.'
'Daly, Scott R.'

_publ_section_title
;
 Triaminoborane-bridged diphosphine complexes with Ni and Pd: coordination
 chemistry, structures, and ligand-centered reactivity
;
_journal_name_full 'Dalton Trans.'
_journal_paper_doi 10.1039/C7DT02144E
_journal_year 2017
_chemical_formula_moiety 'C30 H32 B N3 P2, 2(C H2 Cl2)'
_chemical_formula_sum 'C32 H36 B Cl4 N3 P2'
_chemical_formula_weight 677.19
_chemical_name_systematic
;
 ? 
;
_space_group_crystal_system monoclinic
_space_group_IT_number 15
_space_group_name_Hall '-C 2yc'
_space_group_name_H-M_alt 'C 1 2/c 1'
_symmetry_space_group_name_Hall '-C 2yc'
_symmetry_space_group_name_H-M 'C 1 2/c 1'
_atom_sites_solution_hydrogens geom
_audit_creation_date 2016-08-05
_audit_creation_method
;
Olex2 1.2
(compiled 2016.02.19 svn.r3266 for OlexSys, GUI svn.r5155)
;
_audit_update_record
;
2017-06-30 deposited with the CCDC.
2017-07-03 downloaded from the CCDC.
;
_cell_angle_alpha 90
_cell_angle_beta 127.323(5)
_cell_angle_gamma 90
_cell_formula_units_Z 4
_cell_length_a 22.219(2)
_cell_length_b 13.6886(14)
_cell_length_c 13.9571(14)
_cell_measurement_reflns_used 9860
_cell_measurement_temperature 190(2)
_cell_measurement_theta_max 27.37
_cell_measurement_theta_min 2.92
_cell_volume 3375.8(6)
_computing_cell_refinement 'APEX II (Bruker-AXS, 2015)'
_computing_data_collection 'APEX II (Bruker-AXS, 2015)'
_computing_data_reduction 'APEX II (Bruker-AXS, 2015)'
_computing_molecular_graphics 'Olex2 (Dolomanov et al., 2009)'
_computing_publication_material 'Olex2 (Dolomanov et al., 2009)'
_computing_structure_refinement 'ShelXL (Sheldrick, 2015)'
_computing_structure_solution 'SHELXS-97 (Sheldrick, 1990)'
_diffrn_ambient_temperature 190.15
_diffrn_measured_fraction_theta_full 0.998
_diffrn_measured_fraction_theta_max 0.993
_diffrn_measurement_device_type 'Bruker Nonius Kappa Apex II'
_diffrn_radiation_type MoK\a
_diffrn_radiation_wavelength 0.71073
_diffrn_reflns_av_R_equivalents 0.0350
_diffrn_reflns_av_unetI/netI 0.0192
_diffrn_reflns_Laue_measured_fraction_full 0.998
_diffrn_reflns_Laue_measured_fraction_max 0.993
_diffrn_reflns_limit_h_max 24
_diffrn_reflns_limit_h_min -29
_diffrn_reflns_limit_k_max 18
_diffrn_reflns_limit_k_min -16
_diffrn_reflns_limit_l_max 18
_diffrn_reflns_limit_l_min -17
_diffrn_reflns_number 39293
_diffrn_reflns_point_group_measured_fraction_full 0.998
_diffrn_reflns_point_group_measured_fraction_max 0.993
_diffrn_reflns_theta_full 25.242
_diffrn_reflns_theta_max 28.032
_diffrn_reflns_theta_min 3.079
_exptl_absorpt_coefficient_mu 0.473
_exptl_absorpt_correction_T_max 0.9677
_exptl_absorpt_correction_T_min 0.8991
_exptl_absorpt_correction_type multi-scan
_exptl_crystal_colour colorless
_exptl_crystal_density_diffrn 1.332
_exptl_crystal_density_method 'not measured'
_exptl_crystal_description block
_exptl_crystal_F_000 1408
_exptl_crystal_size_max 0.23
_exptl_crystal_size_mid 0.19
_exptl_crystal_size_min 0.07
_refine_diff_density_max 0.372
_refine_diff_density_min -0.372
_refine_diff_density_rms 0.044
_refine_ls_extinction_method none
_refine_ls_goodness_of_fit_ref 1.050
_refine_ls_hydrogen_treatment constr
_refine_ls_matrix_type full
_refine_ls_number_parameters 191
_refine_ls_number_reflns 4062
_refine_ls_number_restraints 0
_refine_ls_restrained_S_all 1.050
_refine_ls_R_factor_all 0.0440
_refine_ls_R_factor_gt 0.0331
_refine_ls_shift/su_max 0.001
_refine_ls_shift/su_mean 0.000
_refine_ls_structure_factor_coef Fsqd
_refine_ls_weighting_details 'w=1/[\s^2^(Fo^2^)+(0.0362P)^2^+3.1561P] where P=(Fo^2^+2Fc^2^)/3'
_refine_ls_weighting_scheme calc
_refine_ls_wR_factor_gt 0.0803
_refine_ls_wR_factor_ref 0.0872
_reflns_Friedel_coverage 0.000
_reflns_number_gt 3379
_reflns_number_total 4062
_reflns_threshold_expression 'I > 2\s(I)'
_cod_data_source_file c7dt02144e2.cif
_cod_data_source_block dal1538
_cod_database_code 7043579
_shelx_space_group_comment
;
The symmetry employed for this shelxl refinement is uniquely defined
by the following loop, which should always be used as a source of
symmetry information in preference to the above space-group names.
They are only intended as comments.
;
_shelx_estimated_absorpt_t_max 0.968
_shelx_estimated_absorpt_t_min 0.899
_olex2_refinement_description
;
1. Fixed Uiso
 At 1.2 times of:
  All C(H) groups, All C(H,H) groups
2.a Secondary CH2 refined with riding coordinates:
 C1(H1A,H1B), C2(H2A,H2B), C3(H3A,H3B), C31(H31A,H31B)
2.b Aromatic/amide H refined with riding coordinates:
 C12(H12), C13(H13), C14(H14), C15(H15), C16(H16), C22(H22), C23(H23),
 C24(H24), C25(H25), C26(H26)
;
_shelx_shelxl_version_number 2016/4
_olex2_submission_special_instructions 'No special instructions were received'

loop_
_space_group_symop_operation_xyz
'x, y, z'
'-x, y, -z+1/2'
'x+1/2, y+1/2, z'
'-x+1/2, y+1/2, -z+1/2'
'-x, -y, -z'
'x, -y, z-1/2'
'-x+1/2, -y+1/2, -z'
'x+1/2, -y+1/2, z-1/2'

loop_
_atom_site_label
_atom_site_type_symbol
_atom_site_fract_x
_atom_site_fract_y
_atom_site_fract_z
_atom_site_U_iso_or_equiv
_atom_site_adp_type
_atom_site_occupancy
_atom_site_site_symmetry_order
_atom_site_calc_flag
_atom_site_refinement_flags_posn
_atom_site_refinement_flags_adp
_atom_site_refinement_flags_occupancy
P1 P 0.09227(2) 0.56765(2) 0.34126(3) 0.02102(9) Uani 1 1 d . . .
N1 N 0.06196(6) 0.45961(8) 0.26449(10) 0.0228(2) Uani 1 1 d . . .
N2 N 0.000000 0.30452(12) 0.250000 0.0257(3) Uani 1 2 d S T P
B1 B 0.000000 0.40812(16) 0.250000 0.0217(4) Uani 1 2 d S T P
C1 C 0.11233(8) 0.39927(11) 0.25233(13) 0.0284(3) Uani 1 1 d . . .
H1A H 0.158577 0.436693 0.280943 0.034 Uiso 1 1 calc R . .
H1B H 0.086163 0.382586 0.166529 0.034 Uiso 1 1 calc R . .
C2 C 0.13379(9) 0.30638(11) 0.32569(14) 0.0332(3) Uani 1 1 d . . .
H2A H 0.159023 0.323184 0.411199 0.040 Uiso 1 1 calc R . .
H2B H 0.169813 0.268144 0.321147 0.040 Uiso 1 1 calc R . .
C3 C 0.06366(9) 0.24533(11) 0.27811(15) 0.0325(3) Uani 1 1 d . . .
H3A H 0.048738 0.210509 0.204472 0.039 Uiso 1 1 calc R . .
H3B H 0.075885 0.195668 0.339094 0.039 Uiso 1 1 calc R . .
C11 C 0.18655(7) 0.53411(10) 0.47848(12) 0.0221(3) Uani 1 1 d . . .
C12 C 0.25469(8) 0.53063(11) 0.49350(13) 0.0273(3) Uani 1 1 d . . .
H12 H 0.256662 0.554091 0.431394 0.033 Uiso 1 1 calc R . .
C13 C 0.31960(8) 0.49306(11) 0.59871(14) 0.0336(3) Uani 1 1 d . . .
H13 H 0.365640 0.491231 0.608027 0.040 Uiso 1 1 calc R . .
C14 C 0.31773(9) 0.45830(11) 0.68997(14) 0.0346(4) Uani 1 1 d . . .
H14 H 0.362199 0.432298 0.761406 0.042 Uiso 1 1 calc R . .
C15 C 0.25086(9) 0.46159(11) 0.67672(14) 0.0337(3) Uani 1 1 d . . .
H15 H 0.249117 0.437226 0.738729 0.040 Uiso 1 1 calc R . .
C16 C 0.18633(8) 0.50054(11) 0.57273(13) 0.0273(3) Uani 1 1 d . . .
H16 H 0.141029 0.504454 0.565467 0.033 Uiso 1 1 calc R . .
C21 C 0.11452(7) 0.64078(10) 0.25701(12) 0.0224(3) Uani 1 1 d . . .
C22 C 0.16520(8) 0.71908(10) 0.31274(13) 0.0289(3) Uani 1 1 d . . .
H22 H 0.192705 0.728706 0.397010 0.035 Uiso 1 1 calc R . .
C23 C 0.17595(9) 0.78285(11) 0.24714(15) 0.0355(4) Uani 1 1 d . . .
H23 H 0.210991 0.835175 0.286582 0.043 Uiso 1 1 calc R . .
C24 C 0.13561(10) 0.77014(12) 0.12422(15) 0.0384(4) Uani 1 1 d . . .
H24 H 0.143039 0.813614 0.079180 0.046 Uiso 1 1 calc R . .
C25 C 0.08445(9) 0.69417(12) 0.06691(14) 0.0357(4) Uani 1 1 d . . .
H25 H 0.056402 0.685896 -0.017660 0.043 Uiso 1 1 calc R . .
C26 C 0.07390(8) 0.62978(11) 0.13269(13) 0.0279(3) Uani 1 1 d . . .
H26 H 0.038653 0.577735 0.092556 0.033 Uiso 1 1 calc R . .
C31 C 0.05492(11) 0.17853(14) 0.91068(17) 0.0471(4) Uani 1 1 d . . .
H31A H 0.014445 0.228498 0.873708 0.057 Uiso 1 1 calc R . .
H31B H 0.071905 0.172214 0.859770 0.057 Uiso 1 1 calc R . .
Cl1 Cl 0.13105(3) 0.21729(4) 1.05495(4) 0.05474(14) Uani 1 1 d . . .
Cl2 Cl 0.01836(4) 0.06683(5) 0.91402(7) 0.0811(2) Uani 1 1 d . . .

loop_
_atom_site_aniso_label
_atom_site_aniso_U_11
_atom_site_aniso_U_22
_atom_site_aniso_U_33
_atom_site_aniso_U_23
_atom_site_aniso_U_13
_atom_site_aniso_U_12
P1 0.01929(16) 0.02128(17) 0.02069(17) -0.00223(13) 0.01118(14) -0.00007(13)
N1 0.0217(5) 0.0217(5) 0.0248(6) -0.0034(4) 0.0139(5) -0.0001(4)
N2 0.0277(8) 0.0214(8) 0.0264(8) 0.000 0.0156(7) 0.000
B1 0.0226(10) 0.0229(10) 0.0154(9) 0.000 0.0093(8) 0.000
C1 0.0275(7) 0.0281(7) 0.0318(7) -0.0069(6) 0.0191(6) 0.0001(6)
C2 0.0305(8) 0.0291(8) 0.0364(8) -0.0021(6) 0.0184(7) 0.0077(6)
C3 0.0387(8) 0.0221(7) 0.0359(8) 0.0010(6) 0.0222(7) 0.0068(6)
C11 0.0220(6) 0.0201(6) 0.0212(6) -0.0021(5) 0.0115(5) -0.0018(5)
C12 0.0257(7) 0.0289(7) 0.0280(7) 0.0023(6) 0.0166(6) 0.0002(6)
C13 0.0242(7) 0.0316(8) 0.0389(8) 0.0024(7) 0.0160(7) 0.0018(6)
C14 0.0309(8) 0.0270(7) 0.0292(8) 0.0055(6) 0.0095(6) 0.0044(6)
C15 0.0412(9) 0.0303(8) 0.0268(7) 0.0056(6) 0.0192(7) 0.0004(7)
C16 0.0288(7) 0.0281(7) 0.0264(7) -0.0012(6) 0.0174(6) -0.0029(6)
C21 0.0214(6) 0.0207(6) 0.0236(6) 0.0003(5) 0.0129(5) 0.0030(5)
C22 0.0301(7) 0.0252(7) 0.0254(7) -0.0019(5) 0.0136(6) -0.0021(6)
C23 0.0393(9) 0.0233(7) 0.0405(9) -0.0004(6) 0.0224(7) -0.0044(6)
C24 0.0477(10) 0.0328(8) 0.0408(9) 0.0095(7) 0.0299(8) 0.0037(7)
C25 0.0407(9) 0.0399(9) 0.0255(7) 0.0019(6) 0.0196(7) 0.0033(7)
C26 0.0275(7) 0.0285(7) 0.0240(7) -0.0032(6) 0.0137(6) -0.0003(6)
C31 0.0446(10) 0.0462(10) 0.0438(10) 0.0053(8) 0.0232(9) 0.0065(8)
Cl1 0.0554(3) 0.0582(3) 0.0396(2) 0.0030(2) 0.0230(2) 0.0029(2)
Cl2 0.0732(4) 0.0697(4) 0.1236(6) -0.0153(4) 0.0718(4) -0.0224(3)

loop_
_atom_type_symbol
_atom_type_description
_atom_type_scat_dispersion_real
_atom_type_scat_dispersion_imag
_atom_type_scat_source
C C 0.0033 0.0016 'International Tables Vol C Tables 4.2.6.8 and 6.1.1.4'
H H 0.0000 0.0000 'International Tables Vol C Tables 4.2.6.8 and 6.1.1.4'
B B 0.0013 0.0007 'International Tables Vol C Tables 4.2.6.8 and 6.1.1.4'
N N 0.0061 0.0033 'International Tables Vol C Tables 4.2.6.8 and 6.1.1.4'
P P 0.1023 0.0942 'International Tables Vol C Tables 4.2.6.8 and 6.1.1.4'
Cl Cl 0.1484 0.1585 'International Tables Vol C Tables 4.2.6.8 and 6.1.1.4'

loop_
_geom_angle_atom_site_label_1
_geom_angle_atom_site_label_2
_geom_angle_atom_site_label_3
_geom_angle
_geom_angle_site_symmetry_1
_geom_angle_site_symmetry_3
N1 P1 C11 101.75(6) . .
N1 P1 C21 103.21(6) . .
C21 P1 C11 102.98(6) . .
B1 N1 P1 119.30(10) . .
B1 N1 C1 115.67(12) . .
C1 N1 P1 121.14(9) . .
B1 N2 C3 123.65(8) . .
B1 N2 C3 123.65(8) . 2
C3 N2 C3 112.70(16) 2 .
N1 B1 N1 121.72(18) 2 .
N2 B1 N1 119.14(9) . .
N2 B1 N1 119.14(9) . 2
N1 C1 H1A 109.7 . .
N1 C1 H1B 109.7 . .
N1 C1 C2 109.89(12) . .
H1A C1 H1B 108.2 . .
C2 C1 H1A 109.7 . .
C2 C1 H1B 109.7 . .
C1 C2 H2A 109.6 . .
C1 C2 H2B 109.6 . .
C1 C2 C3 110.27(12) . .
H2A C2 H2B 108.1 . .
C3 C2 H2A 109.6 . .
C3 C2 H2B 109.6 . .
N2 C3 C2 112.39(12) . .
N2 C3 H3A 109.1 . .
N2 C3 H3B 109.1 . .
C2 C3 H3A 109.1 . .
C2 C3 H3B 109.1 . .
H3A C3 H3B 107.9 . .
C12 C11 P1 127.54(11) . .
C16 C11 P1 114.18(10) . .
C16 C11 C12 118.02(13) . .
C11 C12 H12 119.8 . .
C13 C12 C11 120.45(14) . .
C13 C12 H12 119.8 . .
C12 C13 H13 119.7 . .
C14 C13 C12 120.56(14) . .
C14 C13 H13 119.7 . .
C13 C14 H14 120.1 . .
C15 C14 C13 119.70(14) . .
C15 C14 H14 120.1 . .
C14 C15 H15 120.1 . .
C14 C15 C16 119.87(14) . .
C16 C15 H15 120.1 . .
C11 C16 H16 119.3 . .
C15 C16 C11 121.37(14) . .
C15 C16 H16 119.3 . .
C22 C21 P1 120.17(11) . .
C26 C21 P1 121.18(11) . .
C26 C21 C22 117.99(13) . .
C21 C22 H22 119.4 . .
C23 C22 C21 121.17(14) . .
C23 C22 H22 119.4 . .
C22 C23 H23 120.1 . .
C24 C23 C22 119.90(15) . .
C24 C23 H23 120.1 . .
C23 C24 H24 120.0 . .
C25 C24 C23 119.97(15) . .
C25 C24 H24 120.0 . .
C24 C25 H25 119.9 . .
C24 C25 C26 120.21(14) . .
C26 C25 H25 119.9 . .
C21 C26 H26 119.6 . .
C25 C26 C21 120.74(14) . .
C25 C26 H26 119.6 . .
H31A C31 H31B 107.9 . .
Cl1 C31 H31A 109.2 . .
Cl1 C31 H31B 109.2 . .
Cl2 C31 H31A 109.2 . .
Cl2 C31 H31B 109.2 . .
Cl2 C31 Cl1 112.06(11) . .

loop_
_geom_bond_atom_site_label_1
_geom_bond_atom_site_label_2
_geom_bond_distance
_geom_bond_site_symmetry_2
P1 N1 1.7069(12) .
P1 C11 1.8446(14) .
P1 C21 1.8260(14) .
N1 B1 1.4475(15) .
N1 C1 1.4811(17) .
N2 B1 1.418(3) .
N2 C3 1.4624(17) .
N2 C3 1.4624(17) 2
B1 N1 1.4475(15) 2
C1 H1A 0.9900 .
C1 H1B 0.9900 .
C1 C2 1.517(2) .
C2 H2A 0.9900 .
C2 H2B 0.9900 .
C2 C3 1.521(2) .
C3 H3A 0.9900 .
C3 H3B 0.9900 .
C11 C12 1.3977(19) .
C11 C16 1.3962(19) .
C12 H12 0.9500 .
C12 C13 1.390(2) .
C13 H13 0.9500 .
C13 C14 1.384(2) .
C14 H14 0.9500 .
C14 C15 1.382(2) .
C15 H15 0.9500 .
C15 C16 1.387(2) .
C16 H16 0.9500 .
C21 C22 1.3999(19) .
C21 C26 1.3960(19) .
C22 H22 0.9500 .
C22 C23 1.387(2) .
C23 H23 0.9500 .
C23 C24 1.383(2) .
C24 H24 0.9500 .
C24 C25 1.382(2) .
C25 H25 0.9500 .
C25 C26 1.391(2) .
C26 H26 0.9500 .
C31 H31A 0.9900 .
C31 H31B 0.9900 .
C31 Cl1 1.7514(19) .
C31 Cl2 1.745(2) .

loop_
_geom_torsion_atom_site_label_1
_geom_torsion_atom_site_label_2
_geom_torsion_atom_site_label_3
_geom_torsion_atom_site_label_4
_geom_torsion
_geom_torsion_site_symmetry_1
_geom_torsion_site_symmetry_4
P1 N1 B1 N1 34.45(6) . 2
P1 N1 B1 N2 -145.55(6) . .
P1 N1 C1 C2 110.64(12) . .
P1 C11 C12 C13 -172.57(12) . .
P1 C11 C16 C15 172.29(12) . .
P1 C21 C22 C23 -172.03(12) . .
P1 C21 C26 C25 171.55(12) . .
N1 P1 C11 C12 84.07(13) . .
N1 P1 C11 C16 -89.84(11) . .
N1 P1 C21 C22 -157.14(11) . .
N1 P1 C21 C26 32.34(12) . .
N1 C1 C2 C3 62.55(15) . .
B1 N1 C1 C2 -46.99(15) . .
B1 N2 C3 C2 8.77(15) . .
C1 N1 B1 N1 -167.49(12) . 2
C1 N1 B1 N2 12.51(12) . .
C1 C2 C3 N2 -42.97(17) . .
C3 N2 B1 N1 -172.46(9) . 2
C3 N2 B1 N1 -172.46(9) 2 .
C3 N2 B1 N1 7.54(9) . .
C3 N2 B1 N1 7.54(9) 2 2
C3 N2 C3 C2 -171.23(15) 2 .
C11 P1 N1 B1 111.25(10) . .
C11 P1 N1 C1 -45.58(12) . .
C11 P1 C21 C22 -51.55(12) . .
C11 P1 C21 C26 137.92(11) . .
C11 C12 C13 C14 0.2(2) . .
C12 C11 C16 C15 -2.2(2) . .
C12 C13 C14 C15 -0.4(2) . .
C13 C14 C15 C16 -0.6(2) . .
C14 C15 C16 C11 2.0(2) . .
C16 C11 C12 C13 1.1(2) . .
C21 P1 N1 B1 -142.22(9) . .
C21 P1 N1 C1 60.95(12) . .
C21 P1 C11 C12 -22.64(14) . .
C21 P1 C11 C16 163.45(10) . .
C21 C22 C23 C24 0.7(2) . .
C22 C21 C26 C25 0.8(2) . .
C22 C23 C24 C25 0.2(3) . .
C23 C24 C25 C26 -0.6(3) . .
C24 C25 C26 C21 0.1(2) . .
C26 C21 C22 C23 -1.2(2) . .
